data_1514273
loop_
_publ_author_name
'Crawford, Katherine A.'
'Cowley, Alan H.'
'Humphrey, Simon M.'

_publ_section_title
;
 Bis(imino)acenaphthene (BIAN)-supported palladium(ii) carbene complexes
 as effective C--C coupling catalysts and solvent effects in organic and
 aqueous media
;
_journal_issue 5
_journal_name_full 'Catalysis Science &amp; Technology'
_journal_page_first 1456
_journal_paper_doi 10.1039/c4cy00192c
_journal_volume 4
_journal_year 2014
_chemical_formula_moiety C55H55Cl2N2P1Pd1
_chemical_formula_sum 'C55 H55 Cl2 N2 P Pd'
_chemical_formula_weight 952.28
_chemical_name_common palladium(II)carbene
_chemical_name_systematic
;
 ?
;
_space_group_crystal_system monoclinic
_space_group_IT_number 4
_space_group_name_Hall 'P 2yb'
_space_group_name_H-M_alt 'P 1 21 1'
_symmetry_space_group_name_Hall 'P 2yb'
_symmetry_space_group_name_H-M 'P 1 21 1'
_atom_sites_solution_hydrogens geom
_audit_creation_method SHELXL-2013
_cell_angle_alpha 90
_cell_angle_beta 90.014(6)
_cell_angle_gamma 90
_cell_formula_units_Z 4
_cell_length_a 12.669(4)
_cell_length_b 12.248(4)
_cell_length_c 31.450(10)
_cell_measurement_temperature 100(2)
_cell_volume 4880(3)
_computing_structure_refinement 'SHELXL-2013 (Sheldrick, 2013)'
_diffrn_ambient_temperature 100(2)
_diffrn_measured_fraction_theta_full 0.972
_diffrn_measured_fraction_theta_max 0.999
_diffrn_radiation_type MoK\a
_diffrn_radiation_wavelength 0.71073
_diffrn_reflns_av_R_equivalents 0.0999
_diffrn_reflns_av_unetI/netI 0.0811
_diffrn_reflns_Laue_measured_fraction_full 0.972
_diffrn_reflns_Laue_measured_fraction_max 0.999
_diffrn_reflns_limit_h_max 15
_diffrn_reflns_limit_h_min -15
_diffrn_reflns_limit_k_max 14
_diffrn_reflns_limit_k_min -14
_diffrn_reflns_limit_l_max 37
_diffrn_reflns_limit_l_min -37
_diffrn_reflns_number 73165
_diffrn_reflns_point_group_measured_fraction_full 0.972
_diffrn_reflns_point_group_measured_fraction_max 0.999
_diffrn_reflns_theta_full 25.242
_diffrn_reflns_theta_max 24.999
_diffrn_reflns_theta_min 1.607
_exptl_absorpt_coefficient_mu 0.560
_exptl_crystal_density_diffrn 1.296
_exptl_crystal_F_000 1976
_exptl_crystal_size_max 0.210
_exptl_crystal_size_mid 0.150
_exptl_crystal_size_min 0.110
_refine_diff_density_max 0.799
_refine_diff_density_min -0.812
_refine_diff_density_rms 0.094
_refine_ls_abs_structure_details
;
 Refined as an inversion twin.
;
_refine_ls_abs_structure_Flack 0.28(5)
_refine_ls_extinction_method none
_refine_ls_goodness_of_fit_ref 1.288
_refine_ls_hydrogen_treatment constr
_refine_ls_matrix_type full
_refine_ls_number_parameters 1116
_refine_ls_number_reflns 17136
_refine_ls_number_restraints 70
_refine_ls_restrained_S_all 1.286
_refine_ls_R_factor_all 0.0823
_refine_ls_R_factor_gt 0.0767
_refine_ls_shift/su_max 0.025
_refine_ls_shift/su_mean 0.002
_refine_ls_structure_factor_coef Fsqd
_refine_ls_weighting_details 'w=1/[\s^2^(Fo^2^)+(0.0399P)^2^+7.4286P] where P=(Fo^2^+2Fc^2^)/3'
_refine_ls_weighting_scheme calc
_refine_ls_wR_factor_gt 0.1611
_refine_ls_wR_factor_ref 0.1644
_reflns_Friedel_coverage 0.903
_reflns_Friedel_fraction_full 0.973
_reflns_Friedel_fraction_max 1.000
_reflns_number_gt 15954
_reflns_number_total 17136
_reflns_threshold_expression 'I > 2\s(I)'
_cod_data_source_file c4cy00192c2.cif
_cod_data_source_block shelx
_cod_database_code 1514273
_shelx_space_group_comment
;
The symmetry employed for this shelxl refinement is uniquely defined
by the following loop, which should always be used as a source of
symmetry information in preference to the above space-group names.
They are only intended as comments.
;
_shelx_estimated_absorpt_t_min 0.891
_shelx_estimated_absorpt_t_max 0.941
_shelxl_version_number 2013-4

loop_
_space_group_symop_operation_xyz
'x, y, z'
'-x, y+1/2, -z'

loop_
_atom_site_label
_atom_site_type_symbol
_atom_site_fract_x
_atom_site_fract_y
_atom_site_fract_z
_atom_site_U_iso_or_equiv
_atom_site_adp_type
_atom_site_occupancy
_atom_site_site_symmetry_order
_atom_site_calc_flag
_atom_site_refinement_flags_posn
_atom_site_refinement_flags_adp
C1 C 0.2546(8) 0.7417(9) 0.0966(3) 0.022(2) Uani 1 1 d . U
C2 C 0.2377(8) 0.7603(11) 0.0257(3) 0.027(2) Uani 1 1 d . U
C3 C 0.3096(9) 0.6813(11) 0.0321(3) 0.028(2) Uani 1 1 d . U
C4 C 0.2242(9) 0.7835(10) -0.0201(3) 0.028(2) Uani 1 1 d . U
C5 C 0.1657(10) 0.8511(12) -0.0462(4) 0.041(3) Uani 1 1 d . U
H5 H 0.1168 0.9020 -0.0347 0.049 Uiso 1 1 calc R U
C6 C 0.1809(12) 0.8421(14) -0.0907(4) 0.054(4) Uani 1 1 d . U
H6 H 0.1439 0.8908 -0.1089 0.065 Uiso 1 1 calc R U
C7 C 0.2469(12) 0.7660(16) -0.1086(4) 0.054(4) Uani 1 1 d . U
H7 H 0.2522 0.7612 -0.1387 0.065 Uiso 1 1 calc R U
C8 C 0.3074(9) 0.6945(15) -0.0827(4) 0.038(3) Uani 1 1 d . U
C9 C 0.2941(9) 0.7048(11) -0.0391(3) 0.030(2) Uani 1 1 d . U
C10 C 0.3801(11) 0.6080(14) -0.0961(4) 0.048(3) Uani 1 1 d . U
H10 H 0.3936 0.5963 -0.1255 0.058 Uiso 1 1 calc R U
C11 C 0.4286(12) 0.5441(15) -0.0661(5) 0.064(5) Uani 1 1 d . U
H11 H 0.4746 0.4878 -0.0755 0.077 Uiso 1 1 calc R U
C12 C 0.4137(12) 0.5577(13) -0.0216(4) 0.056(4) Uani 1 1 d . U
H12 H 0.4472 0.5105 -0.0018 0.067 Uiso 1 1 calc R U
C13 C 0.3485(9) 0.6422(11) -0.0078(4) 0.033(3) Uani 1 1 d . U
C14 C 0.1174(9) 0.8782(11) 0.0704(4) 0.030(3) Uani 1 1 d . U
C15 C 0.0129(10) 0.8405(12) 0.0688(4) 0.038(3) Uani 1 1 d . U
C16 C -0.0657(11) 0.9207(18) 0.0720(5) 0.067(4) Uani 1 1 d . U
H16 H -0.1373 0.8982 0.0701 0.081 Uiso 1 1 calc R U
C17 C -0.0454(14) 1.0291(17) 0.0777(6) 0.080(6) Uani 1 1 d . U
H17 H -0.1016 1.0802 0.0801 0.096 Uiso 1 1 calc R U
C18 C 0.0589(13) 1.0632(14) 0.0799(4) 0.062(4) Uani 1 1 d . U
H18 H 0.0745 1.1385 0.0836 0.074 Uiso 1 1 calc R U
C19 C 0.1424(11) 0.9867(13) 0.0767(4) 0.042(3) Uani 1 1 d . U
C20 C -0.0122(10) 0.7190(13) 0.0652(4) 0.048(4) Uani 1 1 d . .
H20 H 0.0507 0.6779 0.0758 0.058 Uiso 1 1 calc R U
C21 C -0.1084(12) 0.681(2) 0.0914(5) 0.096(8) Uani 1 1 d . .
H21A H -0.1727 0.7139 0.0797 0.144 Uiso 1 1 calc R U
H21B H -0.0996 0.7040 0.1211 0.144 Uiso 1 1 calc R U
H21C H -0.1139 0.6014 0.0901 0.144 Uiso 1 1 calc R U
C22 C -0.0309(12) 0.6846(14) 0.0182(4) 0.060(4) Uani 1 1 d . .
H22A H -0.0296 0.6048 0.0161 0.090 Uiso 1 1 calc R U
H22B H 0.0248 0.7155 0.0003 0.090 Uiso 1 1 calc R U
H22C H -0.0997 0.7117 0.0087 0.090 Uiso 1 1 calc R U
C23 C 0.2567(11) 1.0278(11) 0.0749(4) 0.040(3) Uani 1 1 d . .
H23 H 0.3031 0.9644 0.0821 0.048 Uiso 1 1 calc R U
C24 C 0.2875(12) 1.0656(12) 0.0312(4) 0.048(4) Uani 1 1 d . .
H24A H 0.2815 1.0046 0.0112 0.072 Uiso 1 1 calc R U
H24B H 0.3606 1.0918 0.0317 0.072 Uiso 1 1 calc R U
H24C H 0.2407 1.1249 0.0223 0.072 Uiso 1 1 calc R U
C25 C 0.2769(14) 1.1168(14) 0.1090(5) 0.061(5) Uani 1 1 d . .
H25A H 0.3521 1.1355 0.1093 0.092 Uiso 1 1 calc R U
H25B H 0.2561 1.0892 0.1370 0.092 Uiso 1 1 calc R U
H25C H 0.2354 1.1820 0.1021 0.092 Uiso 1 1 calc R U
C26 C 0.3818(12) 0.5872(13) 0.0983(4) 0.052(4) Uani 1 1 d . U
C27 C 0.4888(14) 0.6127(15) 0.1052(5) 0.065(4) Uani 1 1 d . U
C28 C 0.5487(16) 0.5212(17) 0.1250(6) 0.097(7) Uani 1 1 d . U
H28 H 0.6220 0.5285 0.1307 0.116 Uiso 1 1 calc R U
C29 C 0.496(2) 0.4247(17) 0.1350(8) 0.131(10) Uani 1 1 d . U
H29 H 0.5351 0.3674 0.1478 0.157 Uiso 1 1 calc R U
C30 C 0.392(2) 0.4079(15) 0.1276(7) 0.112(8) Uani 1 1 d . U
H30 H 0.3600 0.3405 0.1353 0.134 Uiso 1 1 calc R U
C31 C 0.3314(16) 0.4894(13) 0.1086(5) 0.064(4) Uani 1 1 d . U
C32 C 0.5397(10) 0.7205(14) 0.0950(4) 0.057(5) Uani 1 1 d . .
H32 H 0.4822 0.7761 0.0926 0.069 Uiso 1 1 calc R U
C33 C 0.6176(11) 0.7604(17) 0.1297(5) 0.076(6) Uani 1 1 d . .
H33A H 0.5820 0.7606 0.1574 0.114 Uiso 1 1 calc R U
H33B H 0.6414 0.8344 0.1229 0.114 Uiso 1 1 calc R U
H33C H 0.6786 0.7112 0.1308 0.114 Uiso 1 1 calc R U
C34 C 0.5984(11) 0.7161(18) 0.0509(5) 0.088(7) Uani 1 1 d . .
H34A H 0.6520 0.6585 0.0516 0.132 Uiso 1 1 calc R U
H34B H 0.6324 0.7866 0.0454 0.132 Uiso 1 1 calc R U
H34C H 0.5473 0.7006 0.0283 0.132 Uiso 1 1 calc R U
C35 C 0.2177(15) 0.4690(12) 0.0984(5) 0.065(5) Uani 1 1 d . .
H35 H 0.1810 0.5411 0.0968 0.078 Uiso 1 1 calc R U
C36 C 0.163(2) 0.3991(15) 0.1337(6) 0.110(9) Uani 1 1 d . .
H36A H 0.2060 0.3349 0.1400 0.165 Uiso 1 1 calc R U
H36B H 0.0930 0.3755 0.1236 0.165 Uiso 1 1 calc R U
H36C H 0.1542 0.4432 0.1595 0.165 Uiso 1 1 calc R U
C37 C 0.2053(17) 0.4116(14) 0.0552(6) 0.086(6) Uani 1 1 d . .
H37A H 0.2330 0.4589 0.0326 0.129 Uiso 1 1 calc R U
H37B H 0.1304 0.3968 0.0499 0.129 Uiso 1 1 calc R U
H37C H 0.2446 0.3427 0.0554 0.129 Uiso 1 1 calc R U
C38 C 0.2036(9) 0.9105(10) 0.2530(4) 0.029(3) Uani 1 1 d . .
C39 C 0.1949(11) 0.9342(13) 0.2958(4) 0.044(4) Uani 1 1 d . .
H39 H 0.2210 0.8843 0.3164 0.053 Uiso 1 1 calc R U
C40 C 0.1478(12) 1.0316(13) 0.3087(5) 0.052(4) Uani 1 1 d . .
H40 H 0.1432 1.0482 0.3381 0.063 Uiso 1 1 calc R U
C41 C 0.1086(10) 1.1029(12) 0.2797(4) 0.044(3) Uani 1 1 d . .
H41 H 0.0756 1.1682 0.2891 0.053 Uiso 1 1 calc R U
C42 C 0.1162(10) 1.0812(12) 0.2363(4) 0.046(4) Uani 1 1 d . .
H42 H 0.0907 1.1321 0.2160 0.055 Uiso 1 1 calc R U
C43 C 0.1624(10) 0.9823(10) 0.2233(4) 0.032(3) Uani 1 1 d . .
H43 H 0.1654 0.9646 0.1939 0.039 Uiso 1 1 calc R U
C44 C 0.1806(10) 0.6811(11) 0.2653(3) 0.033(3) Uani 1 1 d . .
C45 C 0.0757(10) 0.6972(14) 0.2707(4) 0.044(3) Uani 1 1 d . .
H45 H 0.0441 0.7627 0.2607 0.053 Uiso 1 1 calc R U
C46 C 0.0116(11) 0.6165(13) 0.2915(5) 0.051(4) Uani 1 1 d . .
H46 H -0.0615 0.6295 0.2959 0.061 Uiso 1 1 calc R U
C47 C 0.0573(14) 0.5187(14) 0.3054(5) 0.059(5) Uani 1 1 d . .
H47 H 0.0154 0.4626 0.3176 0.071 Uiso 1 1 calc R U
C48 C 0.1658(14) 0.5061(13) 0.3006(5) 0.053(4) Uani 1 1 d . .
H48 H 0.1984 0.4425 0.3119 0.063 Uiso 1 1 calc R U
C49 C 0.2281(11) 0.5827(12) 0.2801(4) 0.044(3) Uani 1 1 d . .
H49 H 0.3014 0.5698 0.2760 0.053 Uiso 1 1 calc R U
C50 C 0.3932(9) 0.7637(11) 0.2509(3) 0.030(3) Uani 1 1 d . .
C51 C 0.4443(11) 0.6706(10) 0.2348(4) 0.040(3) Uani 1 1 d . .
H51 H 0.4082 0.6215 0.2165 0.048 Uiso 1 1 calc R U
C52 C 0.5493(12) 0.6519(12) 0.2462(5) 0.060(5) Uani 1 1 d . .
H52 H 0.5852 0.5899 0.2352 0.072 Uiso 1 1 calc R U
C53 C 0.6017(12) 0.7223(14) 0.2734(5) 0.059(5) Uani 1 1 d . .
H53 H 0.6723 0.7067 0.2816 0.071 Uiso 1 1 calc R U
C54 C 0.5538(11) 0.8126(14) 0.2883(5) 0.053(4) Uani 1 1 d . .
H54 H 0.5911 0.8614 0.3063 0.063 Uiso 1 1 calc R U
C55 C 0.4471(10) 0.8350(11) 0.2770(4) 0.039(3) Uani 1 1 d . .
H55 H 0.4132 0.8989 0.2874 0.046 Uiso 1 1 calc R U
C56 C 0.7266(7) 0.2129(10) 0.4038(4) 0.024(3) Uani 1 1 d . .
C57 C 0.6685(8) 0.2641(11) 0.4692(4) 0.028(2) Uani 1 1 d . .
C58 C 0.7531(8) 0.1949(13) 0.4750(3) 0.029(2) Uani 1 1 d . .
C59 C 0.6308(9) 0.3060(11) 0.5110(4) 0.035(3) Uani 1 1 d . .
C60 C 0.5574(9) 0.3777(10) 0.5250(4) 0.034(3) Uani 1 1 d . .
H60 H 0.5134 0.4166 0.5058 0.040 Uiso 1 1 calc R U
C61 C 0.5485(11) 0.3926(12) 0.5702(4) 0.042(3) Uani 1 1 d . .
H61 H 0.4976 0.4425 0.5809 0.050 Uiso 1 1 calc R U
C62 C 0.6107(10) 0.3373(12) 0.5981(5) 0.044(3) Uani 1 1 d . .
H62 H 0.5992 0.3466 0.6277 0.052 Uiso 1 1 calc R U
C63 C 0.6906(10) 0.2677(14) 0.5846(4) 0.040(3) Uani 1 1 d . .
C64 C 0.6986(8) 0.2540(13) 0.5403(4) 0.034(3) Uani 1 1 d . .
C65 C 0.7681(11) 0.2094(12) 0.6091(4) 0.046(4) Uani 1 1 d . .
H65 H 0.7686 0.2179 0.6391 0.055 Uiso 1 1 calc R U
C66 C 0.8415(12) 0.1415(10) 0.5905(4) 0.043(4) Uani 1 1 d . .
H66 H 0.8890 0.1019 0.6081 0.052 Uiso 1 1 calc R U
C67 C 0.8480(11) 0.1294(12) 0.5449(4) 0.045(4) Uani 1 1 d . .
H67 H 0.8999 0.0837 0.5323 0.054 Uiso 1 1 calc R U
C68 C 0.7767(9) 0.1860(13) 0.5202(4) 0.038(3) Uani 1 1 d . .
C69 C 0.5812(8) 0.3509(9) 0.4058(3) 0.021(2) Uani 1 1 d . .
C70 C 0.4738(9) 0.3169(10) 0.4010(4) 0.030(3) Uani 1 1 d . .
C71 C 0.4052(10) 0.3941(10) 0.3847(4) 0.040(3) Uani 1 1 d . .
H71 H 0.3329 0.3753 0.3814 0.048 Uiso 1 1 calc R U
C72 C 0.4375(10) 0.4972(11) 0.3730(4) 0.044(3) Uani 1 1 d . .
H72 H 0.3879 0.5483 0.3622 0.053 Uiso 1 1 calc R U
C73 C 0.5455(11) 0.5265(12) 0.3771(4) 0.047(4) Uani 1 1 d . .
H73 H 0.5684 0.5967 0.3682 0.056 Uiso 1 1 calc R U
C74 C 0.6187(9) 0.4529(9) 0.3943(4) 0.029(3) Uani 1 1 d . .
C75 C 0.4352(8) 0.2005(11) 0.4129(3) 0.029(2) Uani 1 1 d . .
H75 H 0.4979 0.1511 0.4140 0.035 Uiso 1 1 calc R U
C76 C 0.3574(9) 0.1556(10) 0.3793(3) 0.035(3) Uani 1 1 d . .
H76A H 0.3344 0.0823 0.3876 0.053 Uiso 1 1 calc R U
H76B H 0.3926 0.1522 0.3516 0.053 Uiso 1 1 calc R U
H76C H 0.2959 0.2039 0.3774 0.053 Uiso 1 1 calc R U
C77 C 0.3829(9) 0.2009(13) 0.4569(4) 0.042(3) Uani 1 1 d . .
H77A H 0.4356 0.2196 0.4785 0.062 Uiso 1 1 calc R U
H77B H 0.3540 0.1283 0.4629 0.062 Uiso 1 1 calc R U
H77C H 0.3259 0.2549 0.4573 0.062 Uiso 1 1 calc R U
C78 C 0.7335(9) 0.4882(11) 0.4004(4) 0.032(3) Uani 1 1 d . .
H78 H 0.7765 0.4202 0.4033 0.039 Uiso 1 1 calc R U
C79 C 0.7774(11) 0.5511(11) 0.3625(4) 0.043(3) Uani 1 1 d . .
H79A H 0.7706 0.5066 0.3368 0.065 Uiso 1 1 calc R U
H79B H 0.8520 0.5679 0.3675 0.065 Uiso 1 1 calc R U
H79C H 0.7378 0.6192 0.3589 0.065 Uiso 1 1 calc R U
C80 C 0.7442(11) 0.5517(11) 0.4429(5) 0.045(3) Uani 1 1 d . .
H80A H 0.6907 0.6094 0.4440 0.067 Uiso 1 1 calc R U
H80B H 0.8146 0.5844 0.4446 0.067 Uiso 1 1 calc R U
H80C H 0.7340 0.5014 0.4667 0.067 Uiso 1 1 calc R U
C81 C 0.8861(9) 0.1023(10) 0.4269(4) 0.029(3) Uani 1 1 d . .
C82 C 0.8744(10) -0.0123(10) 0.4215(4) 0.032(3) Uani 1 1 d . .
C83 C 0.9653(10) -0.0727(11) 0.4185(4) 0.039(3) Uani 1 1 d . .
H83 H 0.9604 -0.1489 0.4133 0.047 Uiso 1 1 calc R U
C84 C 1.0631(11) -0.0257(11) 0.4230(5) 0.046(4) Uani 1 1 d . .
H84 H 1.1246 -0.0701 0.4225 0.055 Uiso 1 1 calc R U
C85 C 1.0725(10) 0.0868(10) 0.4283(5) 0.041(3) Uani 1 1 d . .
H85 H 1.1409 0.1178 0.4311 0.050 Uiso 1 1 calc R U
C86 C 0.9835(9) 0.1562(9) 0.4298(4) 0.026(3) Uani 1 1 d . .
C87 C 0.7661(9) -0.0643(11) 0.4195(4) 0.032(3) Uani 1 1 d . .
H87 H 0.7135 -0.0069 0.4115 0.039 Uiso 1 1 calc R U
C88 C 0.7590(13) -0.1566(12) 0.3876(6) 0.062(5) Uani 1 1 d . .
H88A H 0.7958 -0.1358 0.3614 0.093 Uiso 1 1 calc R U
H88B H 0.6847 -0.1717 0.3812 0.093 Uiso 1 1 calc R U
H88C H 0.7919 -0.2222 0.3996 0.093 Uiso 1 1 calc R U
C89 C 0.7367(11) -0.1095(15) 0.4638(5) 0.063(5) Uani 1 1 d . .
H89A H 0.7924 -0.1589 0.4737 0.094 Uiso 1 1 calc R U
H89B H 0.6698 -0.1495 0.4620 0.094 Uiso 1 1 calc R U
H89C H 0.7292 -0.0489 0.4840 0.094 Uiso 1 1 calc R U
C90 C 0.9929(8) 0.2797(9) 0.4351(4) 0.028(3) Uani 1 1 d . .
H90 H 0.9262 0.3134 0.4243 0.033 Uiso 1 1 calc R U
C91 C 1.0844(10) 0.3225(12) 0.4078(5) 0.046(4) Uani 1 1 d . .
H91A H 1.1516 0.2983 0.4200 0.069 Uiso 1 1 calc R U
H91B H 1.0824 0.4025 0.4071 0.069 Uiso 1 1 calc R U
H91C H 1.0777 0.2940 0.3788 0.069 Uiso 1 1 calc R U
C92 C 1.0070(11) 0.3145(13) 0.4817(4) 0.055(4) Uani 1 1 d . .
H92A H 0.9441 0.2939 0.4980 0.083 Uiso 1 1 calc R U
H92B H 1.0168 0.3938 0.4832 0.083 Uiso 1 1 calc R U
H92C H 1.0690 0.2779 0.4937 0.083 Uiso 1 1 calc R U
C93 C 0.5791(8) 0.1986(12) 0.2515(4) 0.032(3) Uani 1 1 d . .
C94 C 0.5236(9) 0.2844(11) 0.2702(5) 0.041(3) Uani 1 1 d . .
H94 H 0.5589 0.3306 0.2899 0.050 Uiso 1 1 calc R U
C95 C 0.4186(10) 0.3041(13) 0.2609(4) 0.048(4) Uani 1 1 d . .
H95 H 0.3830 0.3653 0.2727 0.058 Uiso 1 1 calc R U
C96 C 0.3657(10) 0.2314(11) 0.2336(5) 0.046(4) Uani 1 1 d . .
H96 H 0.2936 0.2439 0.2269 0.055 Uiso 1 1 calc R U
C97 C 0.4178(11) 0.1405(13) 0.2159(5) 0.050(4) Uani 1 1 d . .
H97 H 0.3808 0.0901 0.1984 0.060 Uiso 1 1 calc R U
C98 C 0.5262(10) 0.1256(11) 0.2248(4) 0.037(3) Uani 1 1 d . .
H98 H 0.5632 0.0659 0.2126 0.044 Uiso 1 1 calc R U
C99 C 0.7684(10) 0.0585(11) 0.2443(4) 0.038(3) Uani 1 1 d . .
C100 C 0.8018(12) -0.0219(15) 0.2724(5) 0.065(5) Uani 1 1 d . .
H100 H 0.7905 -0.0123 0.3020 0.078 Uiso 1 1 calc R U
C101 C 0.8511(14) -0.1157(13) 0.2581(6) 0.069(5) Uani 1 1 d . .
H101 H 0.8774 -0.1673 0.2780 0.083 Uiso 1 1 calc R U
C102 C 0.8625(12) -0.1351(13) 0.2142(6) 0.058(4) Uani 1 1 d . .
H102 H 0.8914 -0.2016 0.2040 0.069 Uiso 1 1 calc R U
C103 C 0.8315(12) -0.0570(15) 0.1878(5) 0.057(4) Uani 1 1 d . .
H103 H 0.8416 -0.0674 0.1581 0.068 Uiso 1 1 calc R U
C104 C 0.7846(14) 0.0402(15) 0.2017(5) 0.066(5) Uani 1 1 d . .
H104 H 0.7637 0.0937 0.1815 0.079 Uiso 1 1 calc R U
C105 C 0.7839(9) 0.2918(10) 0.2367(4) 0.030(3) Uani 1 1 d . .
C106 C 0.7329(11) 0.3872(12) 0.2215(4) 0.046(4) Uani 1 1 d . .
H106 H 0.6584 0.3935 0.2237 0.055 Uiso 1 1 calc R U
C107 C 0.7920(15) 0.4729(13) 0.2033(5) 0.060(5) Uani 1 1 d . .
H107 H 0.7577 0.5382 0.1946 0.072 Uiso 1 1 calc R U
C108 C 0.8981(14) 0.4619(17) 0.1981(5) 0.070(6) Uani 1 1 d . .
H108 H 0.9366 0.5182 0.1844 0.084 Uiso 1 1 calc R U
C109 C 0.9513(12) 0.3693(15) 0.2127(5) 0.062(5) Uani 1 1 d . .
H109 H 1.0258 0.3635 0.2100 0.075 Uiso 1 1 calc R U
C110 C 0.8941(10) 0.2875(13) 0.2308(4) 0.047(4) Uani 1 1 d . .
H110 H 0.9305 0.2239 0.2399 0.056 Uiso 1 1 calc R U
Cl1 Cl 0.0939(3) 0.6626(3) 0.16536(10) 0.0458(9) Uani 1 1 d . .
Cl2 Cl 0.3868(2) 0.8847(3) 0.15818(9) 0.0330(7) Uani 1 1 d . .
Cl3 Cl 0.8818(2) 0.3010(3) 0.33485(10) 0.0369(7) Uani 1 1 d . .
Cl4 Cl 0.5965(2) 0.0685(3) 0.34378(9) 0.0327(7) Uani 1 1 d . .
N1 N 0.2000(7) 0.7993(8) 0.0651(3) 0.025(2) Uani 1 1 d . U
N2 N 0.3206(8) 0.6719(9) 0.0767(3) 0.036(3) Uani 1 1 d . U
N3 N 0.6550(6) 0.2748(8) 0.4253(3) 0.0203(19) Uani 1 1 d . .
N4 N 0.7900(7) 0.1678(8) 0.4347(3) 0.027(2) Uani 1 1 d . .
P1 P 0.2558(2) 0.7808(3) 0.23423(9) 0.0308(7) Uani 1 1 d . .
P2 P 0.7175(2) 0.1856(3) 0.26628(9) 0.0277(7) Uani 1 1 d . .
Pd1 Pd 0.24599(7) 0.76372(6) 0.16075(3) 0.0277(2) Uani 1 1 d . .
Pd2 Pd 0.73180(6) 0.19555(6) 0.33958(3) 0.0242(2) Uani 1 1 d . .

loop_
_atom_site_aniso_label
_atom_site_aniso_U_11
_atom_site_aniso_U_22
_atom_site_aniso_U_33
_atom_site_aniso_U_23
_atom_site_aniso_U_13
_atom_site_aniso_U_12
C1 0.025(5) 0.026(7) 0.014(5) -0.006(4) -0.010(4) 0.002(4)
C2 0.039(6) 0.014(5) 0.028(5) -0.001(5) -0.008(4) 0.000(5)
C3 0.046(6) 0.033(7) 0.006(4) -0.002(4) -0.009(4) 0.004(5)
C4 0.040(6) 0.027(7) 0.016(5) -0.003(5) -0.006(4) 0.000(4)
C5 0.053(8) 0.037(7) 0.033(6) 0.012(6) -0.004(5) 0.011(6)
C6 0.069(10) 0.068(11) 0.025(6) 0.005(7) -0.007(6) 0.009(7)
C7 0.079(10) 0.063(10) 0.020(6) 0.002(7) -0.003(6) -0.007(7)
C8 0.046(7) 0.050(8) 0.019(5) -0.004(6) -0.002(4) -0.012(6)
C9 0.048(6) 0.024(6) 0.017(5) -0.003(5) 0.000(4) -0.003(5)
C10 0.061(9) 0.066(10) 0.017(6) -0.021(6) 0.002(5) -0.014(6)
C11 0.072(11) 0.076(12) 0.044(8) -0.035(8) -0.008(7) 0.025(8)
C12 0.069(10) 0.058(10) 0.041(7) -0.017(7) -0.016(7) 0.028(7)
C13 0.043(7) 0.036(7) 0.019(5) -0.004(5) -0.008(5) 0.000(5)
C14 0.030(6) 0.044(7) 0.016(6) 0.005(5) -0.003(5) 0.009(5)
C15 0.042(7) 0.055(8) 0.017(6) 0.003(6) -0.005(5) 0.008(5)
C16 0.033(7) 0.130(13) 0.038(8) 0.000(11) 0.003(6) 0.032(8)
C17 0.073(9) 0.103(12) 0.063(11) -0.011(11) 0.004(9) 0.064(10)
C18 0.094(10) 0.061(9) 0.030(7) 0.005(7) 0.009(8) 0.045(7)
C19 0.053(8) 0.047(8) 0.027(7) -0.006(6) -0.003(6) 0.013(6)
C20 0.038(7) 0.072(12) 0.035(7) -0.001(7) 0.004(6) -0.016(7)
C21 0.058(10) 0.18(2) 0.053(10) -0.008(13) 0.002(8) -0.066(14)
C22 0.074(10) 0.073(11) 0.032(7) -0.010(8) 0.007(6) -0.037(9)
C23 0.059(9) 0.024(7) 0.038(8) 0.006(6) -0.014(6) -0.002(6)
C24 0.074(10) 0.043(9) 0.028(7) 0.001(6) -0.006(6) 0.000(7)
C25 0.105(13) 0.046(9) 0.034(8) -0.008(7) -0.010(8) -0.001(9)
C26 0.066(8) 0.061(8) 0.030(7) -0.012(7) -0.017(7) 0.038(7)
C27 0.082(9) 0.066(10) 0.046(9) -0.024(8) -0.013(8) 0.038(8)
C28 0.102(13) 0.094(13) 0.094(15) -0.041(12) -0.060(11) 0.070(10)
C29 0.20(2) 0.042(9) 0.15(2) -0.039(11) -0.11(2) 0.056(11)
C30 0.189(19) 0.037(9) 0.109(17) -0.020(9) -0.069(16) 0.039(11)
C31 0.138(13) 0.033(8) 0.023(7) -0.008(6) -0.009(8) 0.024(7)
C32 0.042(8) 0.087(14) 0.043(8) -0.026(8) -0.022(6) 0.033(8)
C33 0.053(9) 0.123(16) 0.052(9) -0.024(11) -0.015(7) 0.035(11)
C34 0.055(9) 0.15(2) 0.057(10) -0.054(12) -0.026(8) 0.032(11)
C35 0.114(15) 0.018(7) 0.063(10) 0.002(7) -0.020(10) 0.005(8)
C36 0.23(3) 0.036(10) 0.068(13) 0.016(9) 0.027(15) 0.001(14)
C37 0.151(19) 0.048(11) 0.059(11) 0.010(9) 0.000(12) -0.035(12)
C38 0.033(6) 0.037(7) 0.018(6) 0.006(5) 0.001(5) -0.003(5)
C39 0.060(9) 0.051(9) 0.021(7) 0.005(6) -0.003(6) 0.006(7)
C40 0.070(10) 0.048(9) 0.038(8) -0.018(7) -0.011(7) 0.022(8)
C41 0.048(8) 0.048(9) 0.037(7) 0.001(6) 0.004(6) 0.020(6)
C42 0.050(8) 0.048(9) 0.038(7) -0.014(7) -0.009(6) 0.013(6)
C43 0.052(8) 0.021(6) 0.024(6) 0.000(5) -0.001(5) -0.010(5)
C44 0.054(7) 0.035(7) 0.011(5) 0.002(5) -0.003(5) -0.009(6)
C45 0.051(7) 0.049(8) 0.032(7) 0.017(7) -0.004(5) 0.002(7)
C46 0.050(8) 0.060(10) 0.043(8) 0.008(7) 0.000(6) -0.015(7)
C47 0.089(12) 0.053(10) 0.035(8) 0.016(7) -0.019(8) -0.028(9)
C48 0.090(13) 0.031(8) 0.037(9) 0.003(6) 0.009(8) 0.000(8)
C49 0.056(9) 0.043(8) 0.032(7) 0.002(6) 0.000(6) 0.002(6)
C50 0.055(7) 0.026(6) 0.009(5) 0.010(5) -0.010(4) -0.019(6)
C51 0.080(9) 0.021(7) 0.019(6) -0.005(5) -0.009(6) -0.003(6)
C52 0.054(9) 0.034(8) 0.093(13) -0.016(8) -0.037(9) 0.021(7)
C53 0.059(9) 0.066(12) 0.052(9) -0.001(8) -0.025(7) 0.003(8)
C54 0.049(9) 0.065(11) 0.043(9) -0.006(8) -0.021(7) 0.001(7)
C55 0.050(8) 0.031(7) 0.035(7) -0.006(6) -0.006(6) -0.002(6)
C56 0.016(5) 0.021(7) 0.034(6) -0.001(5) 0.007(4) -0.007(4)
C57 0.022(5) 0.026(6) 0.036(6) 0.006(6) -0.003(4) -0.006(5)
C58 0.031(5) 0.047(7) 0.010(5) -0.001(6) 0.002(4) 0.002(6)
C59 0.033(6) 0.050(8) 0.021(6) 0.000(6) 0.007(5) -0.014(5)
C60 0.033(6) 0.034(7) 0.035(7) -0.016(5) 0.004(5) -0.007(5)
C61 0.053(8) 0.041(8) 0.032(7) -0.013(6) 0.001(6) -0.007(6)
C62 0.049(8) 0.044(8) 0.038(8) 0.002(7) 0.012(6) -0.026(7)
C63 0.052(8) 0.036(8) 0.031(7) -0.008(7) 0.001(5) -0.010(7)
C64 0.029(6) 0.044(8) 0.029(6) -0.003(7) 0.001(5) -0.007(6)
C65 0.080(10) 0.033(8) 0.025(7) -0.003(6) -0.016(6) -0.020(7)
C66 0.079(10) 0.019(6) 0.032(7) 0.005(5) -0.031(7) -0.015(6)
C67 0.062(9) 0.040(8) 0.032(7) 0.005(6) -0.017(6) -0.013(6)
C68 0.041(6) 0.045(8) 0.028(6) -0.001(7) -0.010(5) 0.001(6)
C69 0.017(5) 0.025(6) 0.021(6) 0.000(5) -0.002(4) 0.004(4)
C70 0.036(7) 0.023(6) 0.030(6) -0.006(5) -0.004(5) 0.004(5)
C71 0.033(7) 0.034(7) 0.054(8) 0.007(6) -0.002(6) 0.012(5)
C72 0.045(8) 0.032(7) 0.056(8) 0.006(7) -0.017(6) 0.020(6)
C73 0.055(9) 0.034(8) 0.052(8) 0.019(7) -0.009(7) 0.007(6)
C74 0.036(7) 0.016(6) 0.037(7) 0.009(5) -0.001(5) 0.002(5)
C75 0.028(5) 0.041(7) 0.018(5) -0.004(5) 0.009(4) -0.011(6)
C76 0.043(7) 0.042(7) 0.020(6) -0.012(5) -0.010(5) 0.001(5)
C77 0.041(7) 0.051(8) 0.032(6) -0.007(6) 0.005(5) -0.010(7)
C78 0.036(7) 0.028(7) 0.033(7) -0.007(5) -0.009(5) -0.005(5)
C79 0.056(9) 0.027(7) 0.047(8) 0.005(6) 0.003(6) -0.004(6)
C80 0.053(8) 0.030(7) 0.051(9) -0.006(7) -0.013(7) -0.007(6)
C81 0.042(7) 0.020(6) 0.024(6) 0.003(5) -0.007(5) 0.003(5)
C82 0.050(7) 0.020(6) 0.026(7) 0.008(5) -0.002(5) 0.001(5)
C83 0.054(8) 0.024(7) 0.041(8) 0.010(6) 0.017(6) 0.012(6)
C84 0.054(9) 0.031(7) 0.054(9) 0.012(7) 0.010(7) 0.029(6)
C85 0.037(7) 0.033(7) 0.054(9) 0.022(6) 0.002(6) -0.006(6)
C86 0.031(6) 0.015(6) 0.031(6) 0.014(5) 0.001(5) 0.008(4)
C87 0.041(7) 0.030(7) 0.025(6) 0.005(5) -0.012(5) 0.003(5)
C88 0.076(11) 0.021(7) 0.088(13) -0.008(8) -0.021(9) -0.009(7)
C89 0.033(8) 0.082(13) 0.073(12) 0.014(10) -0.013(7) -0.004(8)
C90 0.027(6) 0.017(6) 0.039(6) -0.011(5) 0.003(5) -0.005(4)
C91 0.034(7) 0.052(9) 0.052(9) 0.015(7) -0.011(6) -0.015(6)
C92 0.048(8) 0.064(10) 0.054(9) -0.018(8) -0.008(7) 0.000(7)
C93 0.032(6) 0.029(6) 0.034(6) 0.004(6) -0.014(5) 0.016(6)
C94 0.027(6) 0.040(9) 0.057(9) 0.007(7) -0.010(6) -0.003(5)
C95 0.044(8) 0.057(10) 0.043(8) -0.012(7) -0.001(6) 0.021(7)
C96 0.029(6) 0.049(9) 0.058(9) 0.001(7) -0.015(6) 0.003(5)
C97 0.056(9) 0.045(9) 0.048(9) -0.002(7) -0.021(7) -0.009(7)
C98 0.051(8) 0.028(7) 0.031(7) 0.001(6) -0.008(6) -0.006(6)
C99 0.039(7) 0.027(7) 0.047(8) -0.003(6) -0.015(6) 0.006(5)
C100 0.073(11) 0.071(12) 0.051(10) -0.002(9) 0.034(8) 0.025(9)
C101 0.101(13) 0.035(9) 0.072(12) 0.034(8) 0.041(10) 0.019(8)
C102 0.059(10) 0.029(8) 0.086(13) -0.015(8) 0.004(8) 0.003(7)
C103 0.066(10) 0.075(12) 0.030(8) -0.014(8) -0.005(7) 0.019(9)
C104 0.084(12) 0.075(12) 0.037(9) -0.023(9) -0.019(8) 0.034(10)
C105 0.030(6) 0.035(7) 0.026(6) 0.003(5) -0.001(5) -0.010(5)
C106 0.050(8) 0.042(8) 0.045(8) 0.003(7) -0.007(6) -0.020(6)
C107 0.101(14) 0.037(9) 0.042(9) 0.001(7) -0.012(9) -0.016(9)
C108 0.082(13) 0.086(14) 0.043(9) 0.025(9) -0.012(9) -0.053(11)
C109 0.057(10) 0.085(13) 0.044(9) 0.031(9) -0.010(7) -0.023(9)
C110 0.038(7) 0.061(11) 0.042(8) 0.011(7) 0.003(6) -0.008(6)
Cl1 0.060(2) 0.052(2) 0.0261(16) -0.0018(15) -0.0007(14) -0.0243(16)
Cl2 0.0420(17) 0.0354(17) 0.0216(15) -0.0030(13) -0.0031(12) -0.0056(13)
Cl3 0.0356(16) 0.0400(19) 0.0351(17) -0.0028(14) -0.0006(12) -0.0115(12)
Cl4 0.0392(16) 0.0286(16) 0.0304(16) 0.0021(13) -0.0043(12) -0.0099(12)
N1 0.036(5) 0.022(5) 0.016(4) 0.004(4) -0.003(4) 0.004(4)
N2 0.048(6) 0.036(7) 0.024(5) -0.012(5) -0.012(4) 0.015(5)
N3 0.025(4) 0.019(5) 0.017(4) 0.006(4) -0.004(3) 0.000(4)
N4 0.033(5) 0.020(6) 0.027(5) -0.003(4) -0.004(4) -0.001(4)
P1 0.0454(18) 0.0270(19) 0.0200(15) 0.0010(14) -0.0028(12) -0.0031(14)
P2 0.0345(15) 0.0283(17) 0.0203(15) -0.0033(14) -0.0033(11) -0.0013(14)
Pd1 0.0405(5) 0.0252(5) 0.0175(4) -0.0014(4) -0.0049(3) -0.0023(4)
Pd2 0.0297(4) 0.0228(5) 0.0202(4) 0.0009(4) -0.0055(3) -0.0025(4)

loop_
_atom_type_symbol
_atom_type_description
_atom_type_scat_dispersion_real
_atom_type_scat_dispersion_imag
_atom_type_scat_source
C C 0.0033 0.0016 'International Tables Vol C Tables 4.2.6.8 and 6.1.1.4'
H H 0.0000 0.0000 'International Tables Vol C Tables 4.2.6.8 and 6.1.1.4'
Cl Cl 0.1484 0.1585 'International Tables Vol C Tables 4.2.6.8 and 6.1.1.4'
N N 0.0061 0.0033 'International Tables Vol C Tables 4.2.6.8 and 6.1.1.4'
P P 0.1023 0.0942 'International Tables Vol C Tables 4.2.6.8 and 6.1.1.4'
Pd Pd -0.9988 1.0072 'International Tables Vol C Tables 4.2.6.8 and 6.1.1.4'

loop_
_geom_angle_atom_site_label_1
_geom_angle_atom_site_label_2
_geom_angle_atom_site_label_3
_geom_angle
N2 C1 N1 107.1(9)
N2 C1 Pd1 125.2(8)
N1 C1 Pd1 127.5(8)
C3 C2 N1 109.9(10)
C3 C2 C4 111.3(10)
N1 C2 C4 138.8(11)
C2 C3 N2 105.9(10)
C2 C3 C13 109.9(10)
N2 C3 C13 144.1(11)
C5 C4 C9 119.1(11)
C5 C4 C2 139.1(12)
C9 C4 C2 101.8(10)
C4 C5 C6 117.8(13)
C4 C5 H5 121.1
C6 C5 H5 121.1
C7 C6 C5 122.7(14)
C7 C6 H6 118.7
C5 C6 H6 118.7
C6 C7 C8 120.9(13)
C6 C7 H7 119.6
C8 C7 H7 119.5
C9 C8 C7 116.4(14)
C9 C8 C10 115.2(13)
C7 C8 C10 128.4(12)
C8 C9 C13 125.1(12)
C8 C9 C4 123.0(12)
C13 C9 C4 111.9(10)
C11 C10 C8 119.7(12)
C11 C10 H10 120.1
C8 C10 H10 120.1
C10 C11 C12 123.5(14)
C10 C11 H11 118.3
C12 C11 H11 118.3
C13 C12 C11 118.1(13)
C13 C12 H12 121.0
C11 C12 H12 121.0
C12 C13 C9 118.2(11)
C12 C13 C3 136.4(12)
C9 C13 C3 105.0(11)
C19 C14 C15 122.6(12)
C19 C14 N1 119.8(11)
C15 C14 N1 117.6(12)
C14 C15 C16 115.9(15)
C14 C15 C20 121.3(12)
C16 C15 C20 122.8(14)
C17 C16 C15 123.9(16)
C17 C16 H16 118.0
C15 C16 H16 118.0
C16 C17 C18 118.6(14)
C16 C17 H17 120.7
C18 C17 H17 120.7
C17 C18 C19 120.6(17)
C17 C18 H18 119.7
C19 C18 H18 119.7
C14 C19 C18 118.4(14)
C14 C19 C23 121.8(12)
C18 C19 C23 119.4(15)
C15 C20 C21 114.7(14)
C15 C20 C22 111.6(12)
C21 C20 C22 107.8(11)
C15 C20 H20 107.5
C21 C20 H20 107.5
C22 C20 H20 107.5
C20 C21 H21A 109.5
C20 C21 H21B 109.5
H21A C21 H21B 109.5
C20 C21 H21C 109.5
H21A C21 H21C 109.5
H21B C21 H21C 109.5
C20 C22 H22A 109.5
C20 C22 H22B 109.5
H22A C22 H22B 109.5
C20 C22 H22C 109.5
H22A C22 H22C 109.5
H22B C22 H22C 109.5
C24 C23 C19 112.3(11)
C24 C23 C25 111.9(12)
C19 C23 C25 111.3(13)
C24 C23 H23 107.0
C19 C23 H23 107.0
C25 C23 H23 107.0
C23 C24 H24A 109.5
C23 C24 H24B 109.5
H24A C24 H24B 109.5
C23 C24 H24C 109.5
H24A C24 H24C 109.5
H24B C24 H24C 109.5
C23 C25 H25A 109.5
C23 C25 H25B 109.5
H25A C25 H25B 109.5
C23 C25 H25C 109.5
H25A C25 H25C 109.5
H25B C25 H25C 109.5
C31 C26 C27 126.5(15)
C31 C26 N2 118.3(14)
C27 C26 N2 115.2(15)
C26 C27 C28 112.9(18)
C26 C27 C32 125.0(14)
C28 C27 C32 122.1(16)
C29 C28 C27 119.1(18)
C29 C28 H28 120.4
C27 C28 H28 120.4
C30 C29 C28 123.9(19)
C30 C29 H29 118.0
C28 C29 H29 118.1
C29 C30 C31 120(2)
C29 C30 H30 120.0
C31 C30 H30 120.0
C30 C31 C26 118(2)
C30 C31 C35 120.0(18)
C26 C31 C35 122.3(14)
C27 C32 C33 113.4(14)
C27 C32 C34 111.2(13)
C33 C32 C34 109.3(12)
C27 C32 H32 107.6
C33 C32 H32 107.6
C34 C32 H32 107.6
C32 C33 H33A 109.5
C32 C33 H33B 109.5
H33A C33 H33B 109.5
C32 C33 H33C 109.5
H33A C33 H33C 109.5
H33B C33 H33C 109.5
C32 C34 H34A 109.5
C32 C34 H34B 109.5
H34A C34 H34B 109.5
C32 C34 H34C 109.5
H34A C34 H34C 109.5
H34B C34 H34C 109.5
C31 C35 C37 111.3(16)
C31 C35 C36 111.7(15)
C37 C35 C36 109.3(14)
C31 C35 H35 108.1
C37 C35 H35 108.1
C36 C35 H35 108.1
C35 C36 H36A 109.5
C35 C36 H36B 109.5
H36A C36 H36B 109.5
C35 C36 H36C 109.5
H36A C36 H36C 109.5
H36B C36 H36C 109.5
C35 C37 H37A 109.5
C35 C37 H37B 109.5
H37A C37 H37B 109.5
C35 C37 H37C 109.5
H37A C37 H37C 109.5
H37B C37 H37C 109.5
C43 C38 C39 119.5(12)
C43 C38 P1 118.3(9)
C39 C38 P1 121.9(10)
C38 C39 C40 119.8(13)
C38 C39 H39 120.1
C40 C39 H39 120.1
C41 C40 C39 120.9(14)
C41 C40 H40 119.6
C39 C40 H40 119.6
C40 C41 C42 120.6(13)
C40 C41 H41 119.7
C42 C41 H41 119.7
C41 C42 C43 118.5(13)
C41 C42 H42 120.7
C43 C42 H42 120.7
C38 C43 C42 120.6(12)
C38 C43 H43 119.7
C42 C43 H43 119.7
C45 C44 C49 119.7(12)
C45 C44 P1 118.8(11)
C49 C44 P1 121.3(10)
C44 C45 C46 120.8(14)
C44 C45 H45 119.6
C46 C45 H45 119.6
C47 C46 C45 119.7(14)
C47 C46 H46 120.1
C45 C46 H46 120.1
C48 C47 C46 118.1(14)
C48 C47 H47 121.0
C46 C47 H47 121.0
C49 C48 C47 122.6(15)
C49 C48 H48 118.7
C47 C48 H48 118.7
C48 C49 C44 118.9(14)
C48 C49 H49 120.5
C44 C49 H49 120.5
C55 C50 C51 120.0(11)
C55 C50 P1 124.7(11)
C51 C50 P1 115.3(9)
C52 C51 C50 118.6(11)
C52 C51 H51 120.7
C50 C51 H51 120.7
C53 C52 C51 120.9(14)
C53 C52 H52 119.6
C51 C52 H52 119.6
C54 C53 C52 120.7(14)
C54 C53 H53 119.6
C52 C53 H53 119.6
C53 C54 C55 120.0(14)
C53 C54 H54 120.0
C55 C54 H54 120.0
C50 C55 C54 119.8(13)
C50 C55 H55 120.1
C54 C55 H55 120.1
N3 C56 N4 105.2(9)
N3 C56 Pd2 124.9(8)
N4 C56 Pd2 129.8(8)
C58 C57 N3 106.4(10)
C58 C57 C59 110.2(10)
N3 C57 C59 143.1(11)
C57 C58 N4 106.8(10)
C57 C58 C68 109.5(11)
N4 C58 C68 143.3(11)
C60 C59 C64 119.9(12)
C60 C59 C57 137.0(12)
C64 C59 C57 103.0(11)
C59 C60 C61 117.3(12)
C59 C60 H60 121.4
C61 C60 H60 121.4
C62 C61 C60 122.0(13)
C62 C61 H61 119.0
C60 C61 H61 119.0
C61 C62 C63 122.1(13)
C61 C62 H62 119.0
C63 C62 H62 119.0
C62 C63 C64 115.3(13)
C62 C63 C65 129.8(13)
C64 C63 C65 114.9(13)
C63 C64 C59 123.3(13)
C63 C64 C68 123.6(12)
C59 C64 C68 113.2(11)
C66 C65 C63 122.3(12)
C66 C65 H65 118.9
C63 C65 H65 118.9
C65 C66 C67 121.4(13)
C65 C66 H66 119.3
C67 C66 H66 119.3
C68 C67 C66 118.1(14)
C68 C67 H67 121.0
C66 C67 H67 121.0
C67 C68 C64 119.6(12)
C67 C68 C58 136.3(14)
C64 C68 C58 104.1(10)
C74 C69 C70 124.2(10)
C74 C69 N3 117.8(9)
C70 C69 N3 117.9(10)
C71 C70 C69 115.9(11)
C71 C70 C75 121.2(11)
C69 C70 C75 122.8(10)
C72 C71 C70 122.6(12)
C72 C71 H71 118.7
C70 C71 H71 118.7
C71 C72 C73 119.6(11)
C71 C72 H72 120.2
C73 C72 H72 120.2
C74 C73 C72 120.7(12)
C74 C73 H73 119.7
C72 C73 H73 119.7
C69 C74 C73 116.9(11)
C69 C74 C78 123.3(10)
C73 C74 C78 119.7(11)
C77 C75 C76 110.0(9)
C77 C75 C70 110.5(11)
C76 C75 C70 111.3(10)
C77 C75 H75 108.3
C76 C75 H75 108.3
C70 C75 H75 108.3
C75 C76 H76A 109.5
C75 C76 H76B 109.5
H76A C76 H76B 109.5
C75 C76 H76C 109.5
H76A C76 H76C 109.5
H76B C76 H76C 109.5
C75 C77 H77A 109.5
C75 C77 H77B 109.5
H77A C77 H77B 109.5
C75 C77 H77C 109.5
H77A C77 H77C 109.5
H77B C77 H77C 109.5
C79 C78 C74 113.1(10)
C79 C78 C80 112.9(11)
C74 C78 C80 109.4(11)
C79 C78 H78 107.0
C74 C78 H78 107.0
C80 C78 H78 107.0
C78 C79 H79A 109.5
C78 C79 H79B 109.5
H79A C79 H79B 109.5
C78 C79 H79C 109.5
H79A C79 H79C 109.5
H79B C79 H79C 109.5
C78 C80 H80A 109.5
C78 C80 H80B 109.5
H80A C80 H80B 109.5
C78 C80 H80C 109.5
H80A C80 H80C 109.5
H80B C80 H80C 109.5
C86 C81 C82 124.4(11)
C86 C81 N4 117.2(10)
C82 C81 N4 118.0(11)
C83 C82 C81 116.9(12)
C83 C82 C87 122.1(12)
C81 C82 C87 120.9(11)
C82 C83 C84 121.7(12)
C82 C83 H83 119.2
C84 C83 H83 119.2
C85 C84 C83 120.3(12)
C85 C84 H84 119.9
C83 C84 H84 119.9
C84 C85 C86 122.1(12)
C84 C85 H85 119.0
C86 C85 H85 119.0
C81 C86 C85 114.6(11)
C81 C86 C90 122.9(10)
C85 C86 C90 122.5(11)
C88 C87 C82 113.2(12)
C88 C87 C89 108.4(12)
C82 C87 C89 109.5(10)
C88 C87 H87 108.6
C82 C87 H87 108.6
C89 C87 H87 108.6
C87 C88 H88A 109.5
C87 C88 H88B 109.5
H88A C88 H88B 109.5
C87 C88 H88C 109.5
H88A C88 H88C 109.5
H88B C88 H88C 109.5
C87 C89 H89A 109.5
C87 C89 H89B 109.5
H89A C89 H89B 109.5
C87 C89 H89C 109.5
H89A C89 H89C 109.5
H89B C89 H89C 109.5
C86 C90 C91 109.7(10)
C86 C90 C92 112.8(11)
C91 C90 C92 110.6(10)
C86 C90 H90 107.9
C91 C90 H90 107.9
C92 C90 H90 107.9
C90 C91 H91A 109.5
C90 C91 H91B 109.5
H91A C91 H91B 109.5
C90 C91 H91C 109.5
H91A C91 H91C 109.5
H91B C91 H91C 109.5
C90 C92 H92A 109.5
C90 C92 H92B 109.5
H92A C92 H92B 109.5
C90 C92 H92C 109.5
H92A C92 H92C 109.5
H92B C92 H92C 109.5
C94 C93 C98 119.6(10)
C94 C93 P2 116.4(9)
C98 C93 P2 123.9(10)
C95 C94 C93 121.9(12)
C95 C94 H94 119.1
C93 C94 H94 119.1
C94 C95 C96 118.4(13)
C94 C95 H95 120.8
C96 C95 H95 120.8
C97 C96 C95 121.2(12)
C97 C96 H96 119.4
C95 C96 H96 119.4
C96 C97 C98 118.6(12)
C96 C97 H97 120.7
C98 C97 H97 120.7
C93 C98 C97 120.1(13)
C93 C98 H98 119.9
C97 C98 H98 119.9
C104 C99 C100 117.3(13)
C104 C99 P2 124.2(11)
C100 C99 P2 118.3(11)
C99 C100 C101 121.4(14)
C99 C100 H100 119.3
C101 C100 H100 119.3
C100 C101 C102 120.4(15)
C100 C101 H101 119.8
C102 C101 H101 119.8
C103 C102 C101 117.6(14)
C103 C102 H102 121.2
C101 C102 H102 121.2
C102 C103 C104 122.8(15)
C102 C103 H103 118.6
C104 C103 H103 118.6
C99 C104 C103 120.4(15)
C99 C104 H104 119.8
C103 C104 H104 119.8
C110 C105 C106 115.9(12)
C110 C105 P2 120.2(10)
C106 C105 P2 123.7(10)
C107 C106 C105 120.6(14)
C107 C106 H106 119.7
C105 C106 H106 119.7
C108 C107 C106 120.0(16)
C108 C107 H107 120.0
C106 C107 H107 120.0
C107 C108 C109 121.2(15)
C107 C108 H108 119.4
C109 C108 H108 119.4
C110 C109 C108 118.5(15)
C110 C109 H109 120.7
C108 C109 H109 120.7
C109 C110 C105 123.7(14)
C109 C110 H110 118.1
C105 C110 H110 118.1
C1 N1 C2 106.6(9)
C1 N1 C14 128.0(9)
C2 N1 C14 125.3(9)
C1 N2 C3 110.4(10)
C1 N2 C26 124.2(10)
C3 N2 C26 124.7(10)
C56 N3 C57 110.9(9)
C56 N3 C69 125.1(9)
C57 N3 C69 123.7(9)
C56 N4 C58 110.5(9)
C56 N4 C81 125.5(10)
C58 N4 C81 123.9(9)
C38 P1 C50 110.7(6)
C38 P1 C44 102.8(6)
C50 P1 C44 105.4(5)
C38 P1 Pd1 112.4(4)
C50 P1 Pd1 109.0(4)
C44 P1 Pd1 116.3(4)
C105 P2 C93 104.7(6)
C105 P2 C99 104.8(6)
C93 P2 C99 108.6(6)
C105 P2 Pd2 116.0(4)
C93 P2 Pd2 108.9(4)
C99 P2 Pd2 113.3(4)
C1 Pd1 Cl1 92.1(3)
C1 Pd1 Cl2 90.5(3)
Cl1 Pd1 Cl2 172.84(14)
C1 Pd1 P1 173.4(3)
Cl1 Pd1 P1 91.74(11)
Cl2 Pd1 P1 86.35(11)
C56 Pd2 Cl3 91.8(3)
C56 Pd2 P2 173.0(3)
Cl3 Pd2 P2 91.69(11)
C56 Pd2 Cl4 89.4(3)
Cl3 Pd2 Cl4 171.96(12)
P2 Pd2 Cl4 87.93(11)

loop_
_geom_bond_atom_site_label_1
_geom_bond_atom_site_label_2
_geom_bond_distance
C1 N2 1.350(14)
C1 N1 1.401(13)
C1 Pd1 2.037(10)
C2 C3 1.345(17)
C2 N1 1.411(15)
C2 C4 1.477(15)
C3 N2 1.413(13)
C3 C13 1.432(16)
C4 C5 1.381(16)
C4 C9 1.438(17)
C5 C6 1.418(18)
C5 H5 0.9500
C6 C7 1.37(2)
C6 H6 0.9500
C7 C8 1.42(2)
C7 H7 0.9500
C8 C9 1.390(15)
C8 C10 1.47(2)
C9 C13 1.423(16)
C10 C11 1.37(2)
C10 H10 0.9500
C11 C12 1.423(19)
C11 H11 0.9500
C12 C13 1.394(18)
C12 H12 0.9500
C14 C19 1.38(2)
C14 C15 1.403(17)
C14 N1 1.435(15)
C15 C16 1.40(2)
C15 C20 1.53(2)
C16 C17 1.36(3)
C16 H16 0.9500
C17 C18 1.39(2)
C17 H17 0.9500
C18 C19 1.417(19)
C18 H18 0.9500
C19 C23 1.533(19)
C20 C21 1.543(18)
C20 C22 1.554(17)
C20 H20 1.0000
C21 H21A 0.9800
C21 H21B 0.9800
C21 H21C 0.9800
C22 H22A 0.9800
C22 H22B 0.9800
C22 H22C 0.9800
C23 C24 1.502(18)
C23 C25 1.549(19)
C23 H23 1.0000
C24 H24A 0.9800
C24 H24B 0.9800
C24 H24C 0.9800
C25 H25A 0.9800
C25 H25B 0.9800
C25 H25C 0.9800
C26 C31 1.40(2)
C26 C27 1.41(2)
C26 N2 1.462(16)
C27 C28 1.49(2)
C27 C32 1.50(2)
C28 C29 1.39(3)
C28 H28 0.9500
C29 C30 1.35(3)
C29 H29 0.9500
C30 C31 1.39(2)
C30 H30 0.9500
C31 C35 1.50(2)
C32 C33 1.551(18)
C32 C34 1.57(2)
C32 H32 1.0000
C33 H33A 0.9800
C33 H33B 0.9800
C33 H33C 0.9800
C34 H34A 0.9800
C34 H34B 0.9800
C34 H34C 0.9800
C35 C37 1.54(2)
C35 C36 1.57(2)
C35 H35 1.0000
C36 H36A 0.9800
C36 H36B 0.9800
C36 H36C 0.9800
C37 H37A 0.9800
C37 H37B 0.9800
C37 H37C 0.9800
C38 C43 1.383(16)
C38 C39 1.384(17)
C38 P1 1.818(13)
C39 C40 1.39(2)
C39 H39 0.9500
C40 C41 1.36(2)
C40 H40 0.9500
C41 C42 1.394(18)
C41 H41 0.9500
C42 C43 1.406(18)
C42 H42 0.9500
C43 H43 0.9500
C44 C45 1.354(17)
C44 C49 1.427(18)
C44 P1 1.831(13)
C45 C46 1.437(19)
C45 H45 0.9500
C46 C47 1.40(2)
C46 H46 0.9500
C47 C48 1.39(2)
C47 H47 0.9500
C48 C49 1.39(2)
C48 H48 0.9500
C49 H49 0.9500
C50 C55 1.380(16)
C50 C51 1.406(18)
C50 P1 1.830(11)
C51 C52 1.398(18)
C51 H51 0.9500
C52 C53 1.38(2)
C52 H52 0.9500
C53 C54 1.35(2)
C53 H53 0.9500
C54 C55 1.424(18)
C54 H54 0.9500
C55 H55 0.9500
C56 N3 1.361(14)
C56 N4 1.376(14)
C56 Pd2 2.033(12)
C57 C58 1.378(17)
C57 N3 1.397(14)
C57 C59 1.491(17)
C58 N4 1.390(14)
C58 C68 1.459(15)
C59 C60 1.353(17)
C59 C64 1.411(17)
C60 C61 1.436(17)
C60 H60 0.9500
C61 C62 1.360(19)
C61 H61 0.9500
C62 C63 1.39(2)
C62 H62 0.9500
C63 C64 1.408(17)
C63 C65 1.437(19)
C64 C68 1.440(18)
C65 C66 1.38(2)
C65 H65 0.9500
C66 C67 1.445(18)
C66 H66 0.9500
C67 C68 1.378(18)
C67 H67 0.9500
C69 C74 1.384(15)
C69 C70 1.431(15)
C69 N3 1.456(13)
C70 C71 1.383(16)
C70 C75 1.553(16)
C71 C72 1.377(18)
C71 H71 0.9500
C72 C73 1.422(18)
C72 H72 0.9500
C73 C74 1.401(16)
C73 H73 0.9500
C74 C78 1.529(16)
C75 C77 1.534(14)
C75 C76 1.546(14)
C75 H75 1.0000
C76 H76A 0.9800
C76 H76B 0.9800
C76 H76C 0.9800
C77 H77A 0.9800
C77 H77B 0.9800
C77 H77C 0.9800
C78 C79 1.524(18)
C78 C80 1.551(17)
C78 H78 1.0000
C79 H79A 0.9800
C79 H79B 0.9800
C79 H79C 0.9800
C80 H80A 0.9800
C80 H80B 0.9800
C80 H80C 0.9800
C81 C86 1.403(16)
C81 C82 1.422(17)
C81 N4 1.479(15)
C82 C83 1.371(17)
C82 C87 1.514(17)
C83 C84 1.374(19)
C83 H83 0.9500
C84 C85 1.392(18)
C84 H84 0.9500
C85 C86 1.413(16)
C85 H85 0.9500
C86 C90 1.526(15)
C87 C88 1.515(19)
C87 C89 1.546(19)
C87 H87 1.0000
C88 H88A 0.9800
C88 H88B 0.9800
C88 H88C 0.9800
C89 H89A 0.9800
C89 H89B 0.9800
C89 H89C 0.9800
C90 C91 1.536(16)
C90 C92 1.538(17)
C90 H90 1.0000
C91 H91A 0.9800
C91 H91B 0.9800
C91 H91C 0.9800
C92 H92A 0.9800
C92 H92B 0.9800
C92 H92C 0.9800
C93 C94 1.394(18)
C93 C98 1.399(17)
C93 P2 1.821(10)
C94 C95 1.383(16)
C94 H94 0.9500
C95 C96 1.407(19)
C95 H95 0.9500
C96 C97 1.41(2)
C96 H96 0.9500
C97 C98 1.413(18)
C97 H97 0.9500
C98 H98 0.9500
C99 C104 1.38(2)
C99 C100 1.39(2)
C99 P2 1.821(13)
C100 C101 1.38(2)
C100 H100 0.9500
C101 C102 1.41(2)
C101 H101 0.9500
C102 C103 1.33(2)
C102 H102 0.9500
C103 C104 1.40(2)
C103 H103 0.9500
C104 H104 0.9500
C105 C110 1.409(16)
C105 C106 1.419(18)
C105 P2 1.806(12)
C106 C107 1.41(2)
C106 H106 0.9500
C107 C108 1.36(2)
C107 H107 0.9500
C108 C109 1.40(2)
C108 H108 0.9500
C109 C110 1.36(2)
C109 H109 0.9500
C110 H110 0.9500
Cl1 Pd1 2.296(3)
Cl2 Pd1 2.321(3)
Cl3 Pd2 2.302(3)
Cl4 Pd2 2.318(3)
P1 Pd1 2.324(3)
P2 Pd2 2.315(3)

loop_
_geom_torsion_atom_site_label_1
_geom_torsion_atom_site_label_2
_geom_torsion_atom_site_label_3
_geom_torsion_atom_site_label_4
_geom_torsion
N1 C2 C3 N2 -1.7(14)
C4 C2 C3 N2 176.2(10)
N1 C2 C3 C13 -179.6(10)
C4 C2 C3 C13 -1.7(15)
C3 C2 C4 C5 179.7(15)
N1 C2 C4 C5 -3(3)
C3 C2 C4 C9 2.3(13)
N1 C2 C4 C9 179.3(14)
C9 C4 C5 C6 -2.4(19)
C2 C4 C5 C6 -179.6(15)
C4 C5 C6 C7 3(2)
C5 C6 C7 C8 -3(2)
C6 C7 C8 C9 1(2)
C6 C7 C8 C10 179.0(15)
C7 C8 C9 C13 -179.0(13)
C10 C8 C9 C13 3(2)
C7 C8 C9 C4 -1(2)
C10 C8 C9 C4 -178.6(11)
C5 C4 C9 C8 1.2(19)
C2 C4 C9 C8 179.3(12)
C5 C4 C9 C13 179.8(11)
C2 C4 C9 C13 -2.1(13)
C9 C8 C10 C11 0(2)
C7 C8 C10 C11 -177.4(15)
C8 C10 C11 C12 -1(3)
C10 C11 C12 C13 -2(3)
C11 C12 C13 C9 5(2)
C11 C12 C13 C3 177.0(15)
C8 C9 C13 C12 -6(2)
C4 C9 C13 C12 175.8(12)
C8 C9 C13 C3 179.8(12)
C4 C9 C13 C3 1.3(14)
C2 C3 C13 C12 -172.7(16)
N2 C3 C13 C12 11(3)
C2 C3 C13 C9 0.3(14)
N2 C3 C13 C9 -176.2(17)
C19 C14 C15 C16 2.8(18)
N1 C14 C15 C16 -176.9(11)
C19 C14 C15 C20 -175.3(13)
N1 C14 C15 C20 4.9(17)
C14 C15 C16 C17 -2(2)
C20 C15 C16 C17 176.1(16)
C15 C16 C17 C18 1(3)
C16 C17 C18 C19 -1(3)
C15 C14 C19 C18 -3(2)
N1 C14 C19 C18 177.2(11)
C15 C14 C19 C23 -175.2(11)
N1 C14 C19 C23 4.5(19)
C17 C18 C19 C14 1(2)
C17 C18 C19 C23 174.2(14)
C14 C15 C20 C21 141.6(13)
C16 C15 C20 C21 -36.5(19)
C14 C15 C20 C22 -95.5(14)
C16 C15 C20 C22 86.4(16)
C14 C19 C23 C24 91.9(16)
C18 C19 C23 C24 -80.8(16)
C14 C19 C23 C25 -141.8(13)
C18 C19 C23 C25 45.5(17)
C31 C26 C27 C28 1(2)
N2 C26 C27 C28 -176.7(13)
C31 C26 C27 C32 -177.9(14)
N2 C26 C27 C32 4(2)
C26 C27 C28 C29 -1(3)
C32 C27 C28 C29 177.8(18)
C27 C28 C29 C30 0(4)
C28 C29 C30 C31 1(4)
C29 C30 C31 C26 -1(3)
C29 C30 C31 C35 177.0(19)
C27 C26 C31 C30 0(2)
N2 C26 C31 C30 177.5(14)
C27 C26 C31 C35 -177.8(14)
N2 C26 C31 C35 0(2)
C26 C27 C32 C33 138.6(15)
C28 C27 C32 C33 -40(2)
C26 C27 C32 C34 -97.8(16)
C28 C27 C32 C34 83.4(18)
C30 C31 C35 C37 -85(2)
C26 C31 C35 C37 92.8(17)
C30 C31 C35 C36 38(2)
C26 C31 C35 C36 -144.6(15)
C43 C38 C39 C40 -2(2)
P1 C38 C39 C40 -175.6(12)
C38 C39 C40 C41 1(2)
C39 C40 C41 C42 -1(2)
C40 C41 C42 C43 2(2)
C39 C38 C43 C42 2.9(19)
P1 C38 C43 C42 176.7(10)
C41 C42 C43 C38 -3(2)
C49 C44 C45 C46 0.3(19)
P1 C44 C45 C46 174.4(10)
C44 C45 C46 C47 -2(2)
C45 C46 C47 C48 4(2)
C46 C47 C48 C49 -5(2)
C47 C48 C49 C44 3(2)
C45 C44 C49 C48 -1(2)
P1 C44 C49 C48 -175.1(11)
C55 C50 C51 C52 0.8(18)
P1 C50 C51 C52 -179.8(11)
C50 C51 C52 C53 1(2)
C51 C52 C53 C54 -2(3)
C52 C53 C54 C55 2(2)
C51 C50 C55 C54 -1.4(19)
P1 C50 C55 C54 179.2(10)
C53 C54 C55 C50 0(2)
N3 C57 C58 N4 1.4(14)
C59 C57 C58 N4 -174.4(10)
N3 C57 C58 C68 176.0(11)
C59 C57 C58 C68 0.2(16)
C58 C57 C59 C60 176.0(14)
N3 C57 C59 C60 3(3)
C58 C57 C59 C64 -1.1(14)
N3 C57 C59 C64 -174.3(15)
C64 C59 C60 C61 -3.4(18)
C57 C59 C60 C61 179.9(13)
C59 C60 C61 C62 -0.1(19)
C60 C61 C62 C63 4(2)
C61 C62 C63 C64 -3(2)
C61 C62 C63 C65 175.1(13)
C62 C63 C64 C59 0(2)
C65 C63 C64 C59 -178.9(12)
C62 C63 C64 C68 179.5(13)
C65 C63 C64 C68 1(2)
C60 C59 C64 C63 4(2)
C57 C59 C64 C63 -178.6(13)
C60 C59 C64 C68 -176.1(12)
C57 C59 C64 C68 1.6(15)
C62 C63 C65 C66 178.9(14)
C64 C63 C65 C66 -3(2)
C63 C65 C66 C67 3(2)
C65 C66 C67 C68 -1(2)
C66 C67 C68 C64 0(2)
C66 C67 C68 C58 -177.7(15)
C63 C64 C68 C67 1(2)
C59 C64 C68 C67 -179.6(12)
C63 C64 C68 C58 178.7(13)
C59 C64 C68 C58 -1.5(16)
C57 C58 C68 C67 178.3(16)
N4 C58 C68 C67 -10(4)
C57 C58 C68 C64 0.8(16)
N4 C58 C68 C64 172.1(19)
C74 C69 C70 C71 -1.5(19)
N3 C69 C70 C71 176.3(11)
C74 C69 C70 C75 178.0(11)
N3 C69 C70 C75 -4.3(16)
C69 C70 C71 C72 1(2)
C75 C70 C71 C72 -178.5(12)
C70 C71 C72 C73 1(2)
C71 C72 C73 C74 -2(2)
C70 C69 C74 C73 0.2(19)
N3 C69 C74 C73 -177.6(11)
C70 C69 C74 C78 178.9(11)
N3 C69 C74 C78 1.1(18)
C72 C73 C74 C69 2(2)
C72 C73 C74 C78 -177.1(12)
C71 C70 C75 C77 -81.4(14)
C69 C70 C75 C77 99.2(13)
C71 C70 C75 C76 41.2(15)
C69 C70 C75 C76 -138.3(12)
C69 C74 C78 C79 137.8(13)
C73 C74 C78 C79 -43.5(17)
C69 C74 C78 C80 -95.5(15)
C73 C74 C78 C80 83.2(15)
C86 C81 C82 C83 -1(2)
N4 C81 C82 C83 -173.6(11)
C86 C81 C82 C87 178.7(11)
N4 C81 C82 C87 5.8(18)
C81 C82 C83 C84 4(2)
C87 C82 C83 C84 -175.9(12)
C82 C83 C84 C85 -4(2)
C83 C84 C85 C86 1(2)
C82 C81 C86 C85 -1.9(19)
N4 C81 C86 C85 171.0(11)
C82 C81 C86 C90 179.2(12)
N4 C81 C86 C90 -7.8(17)
C84 C85 C86 C81 2(2)
C84 C85 C86 C90 -179.2(13)
C83 C82 C87 C88 -38.7(17)
C81 C82 C87 C88 141.9(13)
C83 C82 C87 C89 82.3(16)
C81 C82 C87 C89 -97.1(15)
C81 C86 C90 C91 -140.0(12)
C85 C86 C90 C91 41.3(17)
C81 C86 C90 C92 96.3(14)
C85 C86 C90 C92 -82.4(15)
C98 C93 C94 C95 -4(2)
P2 C93 C94 C95 178.7(11)
C93 C94 C95 C96 4(2)
C94 C95 C96 C97 0(2)
C95 C96 C97 C98 -3(2)
C94 C93 C98 C97 2(2)
P2 C93 C98 C97 178.3(10)
C96 C97 C98 C93 2(2)
C104 C99 C100 C101 1(3)
P2 C99 C100 C101 -173.3(14)
C99 C100 C101 C102 -4(3)
C100 C101 C102 C103 5(3)
C101 C102 C103 C104 -3(3)
C100 C99 C104 C103 1(2)
P2 C99 C104 C103 175.1(13)
C102 C103 C104 C99 0(3)
C110 C105 C106 C107 -2.4(19)
P2 C105 C106 C107 172.2(11)
C105 C106 C107 C108 3(2)
C106 C107 C108 C109 -3(2)
C107 C108 C109 C110 3(3)
C108 C109 C110 C105 -2(2)
C106 C105 C110 C109 2(2)
P2 C105 C110 C109 -173.2(12)
N2 C1 N1 C2 -0.4(12)
Pd1 C1 N1 C2 175.8(8)
N2 C1 N1 C14 176.2(11)
Pd1 C1 N1 C14 -7.6(17)
C3 C2 N1 C1 1.4(13)
C4 C2 N1 C1 -175.7(14)
C3 C2 N1 C14 -175.4(11)
C4 C2 N1 C14 8(2)
C19 C14 N1 C1 87.0(16)
C15 C14 N1 C1 -93.3(14)
C19 C14 N1 C2 -97.0(15)
C15 C14 N1 C2 82.7(14)
N1 C1 N2 C3 -0.7(13)
Pd1 C1 N2 C3 -177.0(8)
N1 C1 N2 C26 -171.9(12)
Pd1 C1 N2 C26 11.8(17)
C2 C3 N2 C1 1.5(14)
C13 C3 N2 C1 178.1(17)
C2 C3 N2 C26 172.7(13)
C13 C3 N2 C26 -11(3)
C31 C26 N2 C1 81.0(16)
C27 C26 N2 C1 -101.0(15)
C31 C26 N2 C3 -88.9(17)
C27 C26 N2 C3 89.0(16)
N4 C56 N3 C57 -3.5(12)
Pd2 C56 N3 C57 176.2(8)
N4 C56 N3 C69 170.5(9)
Pd2 C56 N3 C69 -9.7(15)
C58 C57 N3 C56 1.4(14)
C59 C57 N3 C56 174.8(15)
C58 C57 N3 C69 -172.8(10)
C59 C57 N3 C69 1(2)
C74 C69 N3 C56 -80.1(14)
C70 C69 N3 C56 102.0(13)
C74 C69 N3 C57 93.2(13)
C70 C69 N3 C57 -84.7(13)
N3 C56 N4 C58 4.4(13)
Pd2 C56 N4 C58 -175.3(9)
N3 C56 N4 C81 -173.8(9)
Pd2 C56 N4 C81 6.5(16)
C57 C58 N4 C56 -3.7(14)
C68 C58 N4 C56 -175(2)
C57 C58 N4 C81 174.6(10)
C68 C58 N4 C81 3(3)
C86 C81 N4 C56 98.3(13)
C82 C81 N4 C56 -88.3(15)
C86 C81 N4 C58 -79.7(15)
C82 C81 N4 C58 93.7(15)
C43 C38 P1 C50 123.7(9)
C39 C38 P1 C50 -62.6(12)
C43 C38 P1 C44 -124.2(10)
C39 C38 P1 C44 49.5(12)
C43 C38 P1 Pd1 1.6(11)
C39 C38 P1 Pd1 175.3(10)
C55 C50 P1 C38 4.9(12)
C51 C50 P1 C38 -174.4(8)
C55 C50 P1 C44 -105.5(11)
C51 C50 P1 C44 75.2(9)
C55 C50 P1 Pd1 129.1(10)
C51 C50 P1 Pd1 -50.3(9)
C45 C44 P1 C38 42.4(11)
C49 C44 P1 C38 -143.6(10)
C45 C44 P1 C50 158.4(10)
C49 C44 P1 C50 -27.6(11)
C45 C44 P1 Pd1 -80.8(11)
C49 C44 P1 Pd1 93.2(10)
C110 C105 P2 C93 -162.1(10)
C106 C105 P2 C93 23.6(12)
C110 C105 P2 C99 -47.8(11)
C106 C105 P2 C99 137.8(11)
C110 C105 P2 Pd2 77.9(11)
C106 C105 P2 Pd2 -96.5(11)
C94 C93 P2 C105 -76.4(11)
C98 C93 P2 C105 106.9(12)
C94 C93 P2 C99 172.0(10)
C98 C93 P2 C99 -4.7(13)
C94 C93 P2 Pd2 48.2(11)
C98 C93 P2 Pd2 -128.5(10)
C104 C99 P2 C105 -41.7(14)
C100 C99 P2 C105 132.5(12)
C104 C99 P2 C93 69.8(14)
C100 C99 P2 C93 -116.0(12)
C104 C99 P2 Pd2 -169.1(12)
C100 C99 P2 Pd2 5.1(13)
